data_4022475
loop_
_publ_author_name
'Fabrizio Lo Galbo'
'Ernesto G. Occhiato'
'Antonio Guarna'
'Cristina Faggi'

_publ_section_title
;
 Preparation and Cycloaddition Reactions of Enantiopure
 2-(N-Acylamino)-1,3-dienes for the Synthesis of
 Octahydroquinoline Derivatives
;
_journal_name_full 'Journal of Organic Chemistry'
_journal_page_first 6360
_journal_page_last 6368
_journal_paper_doi 10.1021/jo0344687
_journal_volume 68
_journal_year 2003
_chemical_formula_sum 'C30 H38 N2 O2'
_chemical_formula_weight 458.62
_chemical_name_systematic
;
(-)-(4aS,6S,7S)-7-Butyl-2-oxo-1-(R)-(1-phenylethyl)-
1,2,3,4,4a,5,6,7-octahydro-quinoline-6-carboxylic
Acid (S)-(1-phenylethyl)-amide
;
_space_group_IT_number 19
_symmetry_cell_setting orthorhombic
_symmetry_space_group_name_Hall 'P 2ac 2ab'
_symmetry_space_group_name_H-M 'P 21 21 21'
_atom_sites_solution_hydrogens geom
_atom_sites_solution_primary direct
_atom_sites_solution_secondary difmap
_audit_creation_method SHELXL-97
_cell_angle_alpha 90.000(3)
_cell_angle_beta 90.000(3)
_cell_angle_gamma 90.000(2)
_cell_formula_units_Z 4
_cell_length_a 9.4150(10)
_cell_length_b 9.8840(10)
_cell_length_c 30.493(2)
_cell_measurement_temperature 293(2)
_cell_volume 2837.6(5)
_computing_cell_refinement 'SMART\BRUKER CCD'
_computing_data_collection 'SMART\BRUKER CCD'
_computing_data_reduction 'SMART\BRUKER CCD'
_computing_molecular_graphics Ortep3
_computing_publication_material Ciftab
_computing_structure_refinement 'SHELXL-97 (Sheldrick, 1997)'
_computing_structure_solution 'Sir97 (Altomare 1997)'
_diffrn_ambient_temperature 293(2)
_diffrn_measured_fraction_theta_full 0.887
_diffrn_measured_fraction_theta_max 0.887
_diffrn_measurement_device_type 'Bruker CCD'
_diffrn_measurement_method 'omega scan'
_diffrn_radiation_monochromator 'crossed Gobels mirrors'
_diffrn_radiation_source 'rotating anod'
_diffrn_radiation_type CuK\a
_diffrn_radiation_wavelength 1.54178
_diffrn_reflns_av_R_equivalents 0.0705
_diffrn_reflns_av_sigmaI/netI 0.0831
_diffrn_reflns_limit_h_max 9
_diffrn_reflns_limit_h_min -8
_diffrn_reflns_limit_k_max 10
_diffrn_reflns_limit_k_min -10
_diffrn_reflns_limit_l_max 26
_diffrn_reflns_limit_l_min -32
_diffrn_reflns_number 6277
_diffrn_reflns_theta_full 55.99
_diffrn_reflns_theta_max 55.99
_diffrn_reflns_theta_min 2.90
_exptl_absorpt_coefficient_mu 0.518
_exptl_crystal_colour 'light yellow'
_exptl_crystal_density_diffrn 1.074
_exptl_crystal_density_method 'not measured'
_exptl_crystal_F_000 992
_exptl_crystal_size_mid 0.4
_refine_diff_density_max 0.163
_refine_diff_density_min -0.149
_refine_diff_density_rms 0.034
_refine_ls_abs_structure_details 'Flack H D (1983), Acta Cryst. A39, 876-881'
_refine_ls_abs_structure_Flack -0.2(9)
_refine_ls_extinction_coef 0.0028(5)
_refine_ls_extinction_expression Fc^*^=kFc[1+0.001xFc^2^\l^3^/sin(2\q)]^-1/4^
_refine_ls_extinction_method SHELXL
_refine_ls_goodness_of_fit_ref 1.100
_refine_ls_hydrogen_treatment mixed
_refine_ls_matrix_type full
_refine_ls_number_parameters 309
_refine_ls_number_reflns 2931
_refine_ls_number_restraints 0
_refine_ls_restrained_S_all 1.100
_refine_ls_R_factor_all 0.1498
_refine_ls_R_factor_gt 0.0915
_refine_ls_shift/su_max 0.001
_refine_ls_shift/su_mean 0.000
_refine_ls_structure_factor_coef Fsqd
_refine_ls_weighting_details 'calc w=1/[\s^2^(Fo^2^)+(0.0997P)^2^+0.0000P] where P=(Fo^2^+2Fc^2^)/3'
_refine_ls_weighting_scheme calc
_refine_ls_wR_factor_gt 0.1806
_refine_ls_wR_factor_ref 0.2083
_reflns_number_gt 1798
_reflns_number_total 2931
_reflns_threshold_expression >2sigma(I)
_cod_data_source_file jo0344687si20030415_124825.cif
_cod_data_source_block logalbo5-21d
_cod_depositor_comments
;
The following automatic conversions were performed:
'_symmetry_cell_setting' value 'Orthorhombic' changed to 'orthorhombic'
according to '/home/saulius/struct/CIF-dictionaries/cif_core.dic'
dictionary named 'cif_core.dic' version 2.4.1 from 2010-06-29.

Automatic conversion script
Id: cif_fix_enum 1527 2010-12-29 10:47:43Z saulius 
;
_cod_database_code 4022475

loop_
_symmetry_equiv_pos_as_xyz
'x, y, z'
'-x+1/2, -y, z+1/2'
'x+1/2, -y+1/2, -z'
'-x, y+1/2, -z+1/2'

loop_
_atom_site_label
_atom_site_type_symbol
_atom_site_fract_x
_atom_site_fract_y
_atom_site_fract_z
_atom_site_U_iso_or_equiv
_atom_site_adp_type
_atom_site_occupancy
_atom_site_symmetry_multiplicity
_atom_site_calc_flag
_atom_site_refinement_flags
N1 N 0.7015(7) 0.3385(9) 0.18222(18) 0.097(2) Uani 1 1 d .
N2 N 0.7956(6) 0.2112(5) -0.02645(17) 0.0639(16) Uani 1 1 d .
HN2 H 0.7067 0.2013 -0.0208 0.162(7) Uiso 1 1 calc R
O1 O 0.5908(8) 0.2432(9) 0.2379(2) 0.191(4) Uani 1 1 d .
O2 O 1.0060(6) 0.2886(5) -0.00101(15) 0.0867(16) Uani 1 1 d .
C1 C 0.8233(16) 0.5541(15) 0.2020(3) 0.110(3) Uani 1 1 d .
C2 C 0.9483(18) 0.4872(11) 0.2127(3) 0.113(4) Uani 1 1 d .
H2 H 0.9438 0.3955 0.2194 0.162(7) Uiso 1 1 calc R
C3 C 1.0786(15) 0.5504(16) 0.2139(3) 0.124(4) Uani 1 1 d .
H3 H 1.1594 0.5035 0.2227 0.162(7) Uiso 1 1 calc R
C4 C 1.0868(18) 0.683(2) 0.2021(4) 0.161(5) Uani 1 1 d .
H4 H 1.1739 0.7269 0.2023 0.162(7) Uiso 1 1 calc R
C5 C 0.970(3) 0.7480(14) 0.1903(5) 0.175(6) Uani 1 1 d .
H5 H 0.9793 0.8366 0.1804 0.162(7) Uiso 1 1 calc R
C6 C 0.8352(18) 0.6913(17) 0.1918(4) 0.149(5) Uani 1 1 d .
H6 H 0.7549 0.7434 0.1863 0.162(7) Uiso 1 1 calc R
C7 C 0.6846(13) 0.4728(12) 0.2037(3) 0.118(3) Uani 1 1 d .
H7 H 0.6682 0.4534 0.2348 0.162(7) Uiso 1 1 calc R
C8 C 0.5547(13) 0.5509(13) 0.1885(4) 0.185(6) Uani 1 1 d .
H8A H 0.4720 0.4947 0.1911 0.162(7) Uiso 1 1 calc R
H8B H 0.5669 0.5771 0.1584 0.162(7) Uiso 1 1 calc R
H8C H 0.5431 0.6303 0.2063 0.162(7) Uiso 1 1 calc R
C9 C 0.6499(12) 0.2331(15) 0.2028(3) 0.136(4) Uani 1 1 d .
C10 C 0.6501(13) 0.0976(12) 0.1825(3) 0.153(5) Uani 1 1 d .
H10A H 0.5544 0.0615 0.1840 0.162(7) Uiso 1 1 calc R
H10B H 0.7104 0.0390 0.2000 0.162(7) Uiso 1 1 calc R
C11 C 0.6998(11) 0.0909(9) 0.1355(3) 0.120(3) Uani 1 1 d .
H11A H 0.6209 0.1103 0.1161 0.162(7) Uiso 1 1 calc R
H11B H 0.7338 0.0004 0.1291 0.162(7) Uiso 1 1 calc R
C12 C 0.8185(9) 0.1926(8) 0.1277(2) 0.084(2) Uani 1 1 d .
H12 H 0.8927 0.1725 0.1493 0.162(7) Uiso 1 1 calc R
C13 C 0.7604(7) 0.3277(9) 0.1394(2) 0.073(2) Uani 1 1 d .
C14 C 0.7699(7) 0.4319(8) 0.1122(2) 0.073(2) Uani 1 1 d .
H14 H 0.7428 0.5164 0.1226 0.162(7) Uiso 1 1 calc R
C15 C 0.8218(8) 0.4232(7) 0.06524(19) 0.071(2) Uani 1 1 d .
H15 H 0.9209 0.4535 0.0640 0.162(7) Uiso 1 1 calc R
C16 C 0.8136(7) 0.2759(6) 0.04985(19) 0.064(2) Uani 1 1 d .
H16 H 0.7134 0.2495 0.0482 0.162(7) Uiso 1 1 calc R
C17 C 0.8882(8) 0.1843(7) 0.0831(2) 0.075(2) Uani 1 1 d .
H17A H 0.8853 0.0916 0.0727 0.162(7) Uiso 1 1 calc R
H17B H 0.9870 0.2110 0.0855 0.162(7) Uiso 1 1 calc R
C18 C 0.7286(10) 0.5161(7) 0.0342(2) 0.106(3) Uani 1 1 d .
H18A H 0.7633 0.5073 0.0043 0.162(7) Uiso 1 1 calc R
H18B H 0.6314 0.4838 0.0347 0.162(7) Uiso 1 1 calc R
C19 C 0.7300(14) 0.6568(12) 0.0462(3) 0.173(5) Uani 1 1 d .
H19A H 0.8269 0.6898 0.0474 0.162(7) Uiso 1 1 calc R
H19B H 0.6872 0.6687 0.0749 0.162(7) Uiso 1 1 calc R
C20 C 0.644(2) 0.7368(11) 0.0112(5) 0.220(8) Uani 1 1 d .
H20A H 0.6966 0.7396 -0.0163 0.162(7) Uiso 1 1 calc R
H20B H 0.5536 0.6935 0.0060 0.162(7) Uiso 1 1 calc R
C21 C 0.626(2) 0.858(2) 0.0261(5) 0.287(9) Uani 1 1 d .
H21A H 0.5738 0.9107 0.0049 0.162(7) Uiso 1 1 calc R
H21B H 0.7162 0.9000 0.0313 0.162(7) Uiso 1 1 calc R
H21C H 0.5730 0.8545 0.0530 0.162(7) Uiso 1 1 calc R
C22 C 0.8792(9) 0.2605(6) 0.0045(3) 0.0582(19) Uani 1 1 d .
C23 C 0.8484(7) 0.1724(8) -0.0704(2) 0.073(2) Uani 1 1 d .
H23 H 0.9524 0.1732 -0.0695 0.162(7) Uiso 1 1 calc R
C24 C 0.8001(11) 0.0271(8) -0.0795(3) 0.115(3) Uani 1 1 d .
H24A H 0.8355 -0.0316 -0.0570 0.162(7) Uiso 1 1 calc R
H24B H 0.8363 -0.0016 -0.1075 0.162(7) Uiso 1 1 calc R
H24C H 0.6982 0.0235 -0.0799 0.162(7) Uiso 1 1 calc R
C25 C 0.8008(8) 0.2738(10) -0.1046(2) 0.077(2) Uani 1 1 d .
C26 C 0.8055(12) 0.4065(11) -0.0968(3) 0.133(4) Uani 1 1 d .
H26 H 0.8319 0.4380 -0.0692 0.162(7) Uiso 1 1 calc R
C27 C 0.7705(14) 0.4986(12) -0.1300(4) 0.176(6) Uani 1 1 d .
H27 H 0.7753 0.5907 -0.1239 0.162(7) Uiso 1 1 calc R
C28 C 0.7320(14) 0.4607(17) -0.1686(4) 0.172(6) Uani 1 1 d .
H28 H 0.7119 0.5230 -0.1906 0.162(7) Uiso 1 1 calc R
C29 C 0.7220(14) 0.3251(17) -0.1758(4) 0.170(5) Uani 1 1 d .
H29 H 0.6922 0.2951 -0.2032 0.162(7) Uiso 1 1 calc R
C30 C 0.7536(10) 0.2315(12) -0.1446(3) 0.134(4) Uani 1 1 d .
H30 H 0.7431 0.1397 -0.1504 0.162(7) Uiso 1 1 calc R

loop_
_atom_site_aniso_label
_atom_site_aniso_U_11
_atom_site_aniso_U_22
_atom_site_aniso_U_33
_atom_site_aniso_U_23
_atom_site_aniso_U_13
_atom_site_aniso_U_12
N1 0.097(5) 0.168(7) 0.025(3) -0.006(5) 0.017(4) -0.037(5)
N2 0.044(4) 0.091(4) 0.057(4) -0.008(3) -0.007(3) -0.003(3)
O1 0.194(7) 0.294(10) 0.085(5) 0.021(5) 0.038(5) -0.110(7)
O2 0.038(3) 0.149(4) 0.073(3) -0.025(3) -0.006(3) 0.000(3)
C1 0.122(12) 0.155(12) 0.053(5) -0.056(6) -0.004(7) -0.007(10)
C2 0.119(11) 0.130(9) 0.088(7) -0.021(6) -0.021(7) -0.048(10)
C3 0.152(14) 0.122(9) 0.097(7) -0.038(7) -0.010(7) -0.012(9)
C4 0.151(14) 0.177(16) 0.155(12) -0.020(11) -0.033(9) -0.022(12)
C5 0.208(19) 0.109(10) 0.207(15) 0.010(8) -0.050(14) -0.054(13)
C6 0.196(17) 0.119(10) 0.133(9) -0.032(8) -0.030(10) 0.037(10)
C7 0.113(10) 0.190(11) 0.050(5) -0.038(6) 0.002(6) -0.013(9)
C8 0.148(12) 0.267(15) 0.139(10) -0.110(10) 0.017(9) 0.046(11)
C9 0.142(10) 0.236(13) 0.030(5) 0.020(7) 0.035(6) -0.073(9)
C10 0.182(12) 0.205(12) 0.072(7) 0.042(8) -0.009(7) -0.103(10)
C11 0.151(9) 0.116(7) 0.094(7) 0.019(5) -0.025(7) -0.057(7)
C12 0.095(7) 0.095(6) 0.062(5) 0.003(4) -0.025(5) -0.029(6)
C13 0.065(6) 0.098(6) 0.057(5) -0.015(5) -0.009(4) -0.025(5)
C14 0.073(6) 0.096(6) 0.049(4) -0.006(4) -0.008(4) -0.001(4)
C15 0.095(6) 0.080(5) 0.039(4) -0.011(4) 0.021(5) -0.001(5)
C16 0.064(6) 0.085(5) 0.041(4) -0.020(4) 0.016(4) -0.002(4)
C17 0.091(6) 0.084(5) 0.050(4) 0.016(4) -0.018(4) 0.024(4)
C18 0.181(10) 0.066(5) 0.071(5) 0.000(5) 0.031(6) 0.027(5)
C19 0.259(14) 0.155(10) 0.104(7) 0.025(9) 0.052(9) 0.029(10)
C20 0.37(2) 0.108(8) 0.182(14) 0.052(10) 0.048(15) 0.049(12)
C21 0.33(2) 0.35(3) 0.180(16) 0.050(18) -0.055(16) 0.04(2)
C22 0.029(5) 0.073(4) 0.073(5) -0.009(4) -0.015(5) 0.000(4)
C23 0.071(6) 0.104(6) 0.045(4) -0.027(4) 0.000(4) 0.019(5)
C24 0.148(8) 0.107(6) 0.090(6) -0.037(5) 0.025(6) -0.003(6)
C25 0.070(6) 0.123(7) 0.040(4) -0.002(5) 0.005(4) 0.030(5)
C26 0.204(12) 0.117(8) 0.079(6) 0.021(7) 0.013(7) 0.025(8)
C27 0.295(18) 0.138(9) 0.095(8) 0.045(8) 0.011(10) 0.052(10)
C28 0.227(14) 0.226(15) 0.064(7) 0.055(9) 0.013(8) 0.100(12)
C29 0.226(13) 0.194(12) 0.091(9) -0.010(11) -0.018(9) 0.052(12)
C30 0.177(11) 0.172(10) 0.052(5) -0.001(6) -0.034(6) 0.020(8)

loop_
_atom_type_symbol
_atom_type_description
_atom_type_scat_dispersion_real
_atom_type_scat_dispersion_imag
_atom_type_scat_source
C C 0.0181 0.0091 'International Tables Vol C Tables 4.2.6.8 and 6.1.1.4'
H H 0.0000 0.0000 'International Tables Vol C Tables 4.2.6.8 and 6.1.1.4'
N N 0.0311 0.0180 'International Tables Vol C Tables 4.2.6.8 and 6.1.1.4'
O O 0.0492 0.0322 'International Tables Vol C Tables 4.2.6.8 and 6.1.1.4'

loop_
_geom_angle_atom_site_label_1
_geom_angle_atom_site_label_2
_geom_angle_atom_site_label_3
_geom_angle
C9 N1 C13 121.6(8)
C9 N1 C7 117.3(8)
C13 N1 C7 120.9(8)
C22 N2 C23 122.8(6)
C22 N2 HN2 118.6
C23 N2 HN2 118.6
C2 C1 C6 116.6(12)
C2 C1 C7 117.6(13)
C6 C1 C7 125.8(16)
C3 C2 C1 123.0(12)
C3 C2 H2 118.5
C1 C2 H2 118.5
C4 C3 C2 118.7(13)
C4 C3 H3 120.7
C2 C3 H3 120.7
C5 C4 C3 119.7(16)
C5 C4 H4 120.1
C3 C4 H4 120.1
C4 C5 C6 123.5(15)
C4 C5 H5 118.3
C6 C5 H5 118.3
C5 C6 C1 118.2(13)
C5 C6 H6 120.9
C1 C6 H6 120.9
N1 C7 C8 113.8(8)
N1 C7 C1 111.1(9)
C8 C7 C1 114.1(12)
N1 C7 H7 105.6
C8 C7 H7 105.6
C1 C7 H7 105.6
C7 C8 H8A 109.5
C7 C8 H8B 109.5
H8A C8 H8B 109.5
C7 C8 H8C 109.5
H8A C8 H8C 109.5
H8B C8 H8C 109.5
O1 C9 N1 121.8(12)
O1 C9 C10 116.5(11)
N1 C9 C10 121.5(8)
C9 C10 C11 115.9(8)
C9 C10 H10A 108.3
C11 C10 H10A 108.3
C9 C10 H10B 108.3
C11 C10 H10B 108.3
H10A C10 H10B 107.4
C10 C11 C12 110.4(7)
C10 C11 H11A 109.6
C12 C11 H11A 109.6
C10 C11 H11B 109.6
C12 C11 H11B 109.6
H11A C11 H11B 108.1
C13 C12 C17 115.1(6)
C13 C12 C11 106.6(7)
C17 C12 C11 115.1(6)
C13 C12 H12 106.5
C17 C12 H12 106.5
C11 C12 H12 106.5
C14 C13 N1 122.8(8)
C14 C13 C12 121.6(7)
N1 C13 C12 115.6(8)
C13 C14 C15 124.7(7)
C13 C14 H14 117.7
C15 C14 H14 117.7
C14 C15 C16 109.1(5)
C14 C15 C18 110.7(6)
C16 C15 C18 109.8(6)
C14 C15 H15 109.1
C16 C15 H15 109.1
C18 C15 H15 109.1
C22 C16 C17 110.9(6)
C22 C16 C15 110.7(5)
C17 C16 C15 109.7(5)
C22 C16 H16 108.5
C17 C16 H16 108.5
C15 C16 H16 108.5
C12 C17 C16 111.3(6)
C12 C17 H17A 109.4
C16 C17 H17A 109.4
C12 C17 H17B 109.4
C16 C17 H17B 109.4
H17A C17 H17B 108.0
C19 C18 C15 113.7(8)
C19 C18 H18A 108.8
C15 C18 H18A 108.8
C19 C18 H18B 108.8
C15 C18 H18B 108.8
H18A C18 H18B 107.7
C18 C19 C20 108.2(10)
C18 C19 H19A 110.1
C20 C19 H19A 110.1
C18 C19 H19B 110.1
C20 C19 H19B 110.1
H19A C19 H19B 108.4
C21 C20 C19 107.6(16)
C21 C20 H20A 110.2
C19 C20 H20A 110.2
C21 C20 H20B 110.2
C19 C20 H20B 110.2
H20A C20 H20B 108.5
C20 C21 H21A 109.5
C20 C21 H21B 109.5
H21A C21 H21B 109.5
C20 C21 H21C 109.5
H21A C21 H21C 109.5
H21B C21 H21C 109.5
O2 C22 N2 124.2(7)
O2 C22 C16 119.4(7)
N2 C22 C16 116.3(7)
N2 C23 C25 110.7(5)
N2 C23 C24 107.9(6)
C25 C23 C24 114.0(6)
N2 C23 H23 108.0
C25 C23 H23 108.0
C24 C23 H23 108.0
C23 C24 H24A 109.5
C23 C24 H24B 109.5
H24A C24 H24B 109.5
C23 C24 H24C 109.5
H24A C24 H24C 109.5
H24B C24 H24C 109.5
C26 C25 C30 118.2(9)
C26 C25 C23 121.2(7)
C30 C25 C23 120.6(9)
C25 C26 C27 120.1(10)
C25 C26 H26 119.9
C27 C26 H26 119.9
C28 C27 C26 122.6(12)
C28 C27 H27 118.7
C26 C27 H27 118.7
C27 C28 C29 116.9(12)
C27 C28 H28 121.6
C29 C28 H28 121.6
C30 C29 C28 122.9(12)
C30 C29 H29 118.6
C28 C29 H29 118.6
C29 C30 C25 119.3(11)
C29 C30 H30 120.4
C25 C30 H30 120.4

loop_
_geom_bond_atom_site_label_1
_geom_bond_atom_site_label_2
_geom_bond_distance
N1 C9 1.310(11)
N1 C13 1.424(9)
N1 C7 1.489(11)
N2 C22 1.321(8)
N2 C23 1.480(7)
N2 HN2 0.8600
O1 C9 1.211(9)
O2 C22 1.237(7)
C1 C2 1.390(12)
C1 C6 1.395(15)
C1 C7 1.535(14)
C2 C3 1.378(14)
C2 H2 0.9300
C3 C4 1.358(15)
C3 H3 0.9300
C4 C5 1.323(15)
C4 H4 0.9300
C5 C6 1.392(15)
C5 H5 0.9300
C6 H6 0.9300
C7 C8 1.519(13)
C7 H7 0.9800
C8 H8A 0.9600
C8 H8B 0.9600
C8 H8C 0.9600
C9 C10 1.474(14)
C10 C11 1.509(12)
C10 H10A 0.9700
C10 H10B 0.9700
C11 C12 1.523(10)
C11 H11A 0.9700
C11 H11B 0.9700
C12 C13 1.485(10)
C12 C17 1.513(9)
C12 H12 0.9800
C13 C14 1.326(9)
C14 C15 1.514(9)
C14 H14 0.9300
C15 C16 1.532(8)
C15 C18 1.585(10)
C15 H15 0.9800
C16 C22 1.523(9)
C16 C17 1.529(8)
C16 H16 0.9800
C17 H17A 0.9700
C17 H17B 0.9700
C18 C19 1.438(11)
C18 H18A 0.9700
C18 H18B 0.9700
C19 C20 1.553(16)
C19 H19A 0.9700
C19 H19B 0.9700
C20 C21 1.297(17)
C20 H20A 0.9700
C20 H20B 0.9700
C21 H21A 0.9600
C21 H21B 0.9600
C21 H21C 0.9600
C23 C25 1.513(9)
C23 C24 1.532(10)
C23 H23 0.9800
C24 H24A 0.9600
C24 H24B 0.9600
C24 H24C 0.9600
C25 C26 1.334(10)
C25 C30 1.363(10)
C26 C27 1.402(12)
C26 H26 0.9300
C27 C28 1.289(15)
C27 H27 0.9300
C28 C29 1.361(16)
C28 H28 0.9300
C29 C30 1.360(15)
C29 H29 0.9300
C30 H30 0.9300

loop_
_cod_related_entry_id
_cod_related_entry_database
_cod_related_entry_code
1 ChemSpider 9081878
